data_7237963
loop_
_publ_author_name
'Chen, Yating'
'Zhang, Xinyu'
'Wang, Mengzhu'
'Peng, Jingqing'
'Zhou, Yunbing'
'Huang, Xiaobo'
'Gao, Wenxia'
'Liu, Miaochang'
'Wu, Huayue'

_publ_section_title
;
 Mechanofluorochromism, polymorphism and thermochromism of novel D--\p--A
 piperidin-1-yl-substitued isoquinoline derivatives
;
_journal_issue 40
_journal_name_full 'Journal of Materials Chemistry C'
_journal_page_first 12580
_journal_paper_doi 10.1039/C9TC03942B
_journal_volume 7
_journal_year 2019
_chemical_formula_sum 'C37 H32 N4'
_chemical_formula_weight 532.66
_space_group_crystal_system monoclinic
_space_group_IT_number 14
_space_group_name_Hall '-P 2ybc'
_space_group_name_H-M_alt 'P 1 21/c 1'
_atom_sites_solution_hydrogens geom
_audit_creation_method SHELXL-2013
_audit_update_record
;
2019-07-12 deposited with the CCDC.	2019-09-18 downloaded from the CCDC.
;
_cell_angle_alpha 90
_cell_angle_beta 99.3760(10)
_cell_angle_gamma 90
_cell_formula_units_Z 4
_cell_length_a 10.9558(3)
_cell_length_b 10.1374(3)
_cell_length_c 26.5962(7)
_cell_measurement_reflns_used 9984
_cell_measurement_temperature 293(2)
_cell_measurement_theta_max 54.539
_cell_measurement_theta_min 5.078
_cell_volume 2914.40(14)
_computing_cell_refinement 'Bruker SAINT'
_computing_data_collection 'Bruker APEX2'
_computing_data_reduction 'Bruker SAINT'
_computing_molecular_graphics 'Bruker SHELXTL'
_computing_publication_material 'Bruker SHELXTL'
_computing_structure_refinement 'SHELXL-2013 (Sheldrick, 2013)'
_computing_structure_solution 'SHELXS-97 (Sheldrick 2008)'
_diffrn_ambient_temperature 293(2)
_diffrn_measured_fraction_theta_full 0.996
_diffrn_measured_fraction_theta_max 0.997
_diffrn_measurement_device_type 'Bruker APEX-II CCD'
_diffrn_measurement_method '\f and \w scans'
_diffrn_radiation_type MoK\a
_diffrn_radiation_wavelength 0.71073
_diffrn_reflns_av_R_equivalents 0.0531
_diffrn_reflns_av_unetI/netI 0.0332
_diffrn_reflns_Laue_measured_fraction_full 0.996
_diffrn_reflns_Laue_measured_fraction_max 0.997
_diffrn_reflns_limit_h_max 13
_diffrn_reflns_limit_h_min -13
_diffrn_reflns_limit_k_max 12
_diffrn_reflns_limit_k_min -12
_diffrn_reflns_limit_l_max 32
_diffrn_reflns_limit_l_min -32
_diffrn_reflns_number 41504
_diffrn_reflns_point_group_measured_fraction_full 0.996
_diffrn_reflns_point_group_measured_fraction_max 0.997
_diffrn_reflns_theta_full 25.242
_diffrn_reflns_theta_max 25.998
_diffrn_reflns_theta_min 2.629
_exptl_absorpt_coefficient_mu 0.072
_exptl_absorpt_correction_T_max 0.7456
_exptl_absorpt_correction_T_min 0.6416
_exptl_absorpt_correction_type multi-scan
_exptl_absorpt_process_details sadabs
_exptl_crystal_colour red
_exptl_crystal_density_diffrn 1.214
_exptl_crystal_description prismatic
_exptl_crystal_F_000 1128
_exptl_crystal_size_max 0.190
_exptl_crystal_size_mid 0.170
_exptl_crystal_size_min 0.130
_refine_diff_density_max 0.141
_refine_diff_density_min -0.165
_refine_diff_density_rms 0.028
_refine_ls_extinction_coef 0.0146(19)
_refine_ls_extinction_expression Fc^*^=kFc[1+0.001xFc^2^\l^3^/sin(2\q)]^-1/4^
_refine_ls_extinction_method SHELXL
_refine_ls_goodness_of_fit_ref 1.034
_refine_ls_hydrogen_treatment constr
_refine_ls_matrix_type full
_refine_ls_number_parameters 373
_refine_ls_number_reflns 5723
_refine_ls_number_restraints 0
_refine_ls_restrained_S_all 1.034
_refine_ls_R_factor_all 0.0685
_refine_ls_R_factor_gt 0.0447
_refine_ls_shift/su_max 0.001
_refine_ls_shift/su_mean 0.000
_refine_ls_structure_factor_coef Fsqd
_refine_ls_weighting_details 'w=1/[\s^2^(Fo^2^)+(0.0510P)^2^+0.5828P] where P=(Fo^2^+2Fc^2^)/3'
_refine_ls_weighting_scheme calc
_refine_ls_wR_factor_gt 0.1050
_refine_ls_wR_factor_ref 0.1221
_reflns_Friedel_coverage 0.000
_reflns_number_gt 4161
_reflns_number_total 5723
_reflns_threshold_expression 'I > 2\s(I)'
_cod_data_source_file c9tc03942b2.cif
_cod_data_source_block mo_dd19045_0m
_cod_original_sg_symbol_H-M 'P 21/c'
_cod_database_code 7237963
_shelx_space_group_comment
; 
The symmetry employed for this shelxl refinement is uniquely defined 
by the following loop, which should always be used as a source of 
symmetry information in preference to the above space-group names. 
They are only intended as comments. 
;
_shelx_estimated_absorpt_t_min 0.986
_shelx_estimated_absorpt_t_max 0.991
_shelxl_version_number 2013-4

loop_
_space_group_symop_operation_xyz
'x, y, z'
'-x, y+1/2, -z+1/2'
'-x, -y, -z'
'x, -y-1/2, z-1/2'

loop_
_atom_site_label
_atom_site_type_symbol
_atom_site_fract_x
_atom_site_fract_y
_atom_site_fract_z
_atom_site_U_iso_or_equiv
_atom_site_adp_type
_atom_site_occupancy
_atom_site_site_symmetry_order
_atom_site_calc_flag
_atom_site_refinement_flags_posn
_atom_site_refinement_flags_adp
N1 N 0.13355(14) 0.93974(14) 0.41365(6) 0.0613(4) Uani 1 1 d . .
N2 N 0.75769(17) 0.74824(18) 0.51680(7) 0.0787(5) Uani 1 1 d . .
N3 N 0.18897(12) 0.74189(13) 0.45433(5) 0.0501(3) Uani 1 1 d . .
N4 N 0.47619(12) 0.29637(14) 0.70172(5) 0.0533(4) Uani 1 1 d . .
C1 C 0.1613(2) 1.04864(18) 0.38811(7) 0.0655(5) Uani 1 1 d . .
C2 C 0.2771(2) 1.07302(16) 0.37868(6) 0.0625(5) Uani 1 1 d . .
H2 H 0.2904 1.1402 0.3564 0.075 Uiso 1 1 calc R U
C3 C 0.37748(17) 0.99644(15) 0.40267(6) 0.0499(4) Uani 1 1 d . .
C4 C 0.50116(18) 1.03049(17) 0.40027(6) 0.0573(5) Uani 1 1 d . .
H4 H 0.5162 1.0982 0.3785 0.069 Uiso 1 1 calc R U
C5 C 0.59968(17) 0.96852(17) 0.42849(6) 0.0545(4) Uani 1 1 d . .
C6 C 0.57391(15) 0.86646(15) 0.46174(6) 0.0476(4) Uani 1 1 d . .
C7 C 0.45369(15) 0.82689(14) 0.46529(5) 0.0428(4) Uani 1 1 d . .
C8 C 0.35208(15) 0.88819(14) 0.43331(5) 0.0439(4) Uani 1 1 d . .
C9 C 0.22311(15) 0.85741(15) 0.43264(6) 0.0473(4) Uani 1 1 d . .
C10 C 0.0540(2) 1.1398(2) 0.37127(10) 0.0996(8) Uani 1 1 d . .
H10A H -0.0136 1.0905 0.3527 0.149 Uiso 1 1 calc R U
H10B H 0.0787 1.2074 0.3498 0.149 Uiso 1 1 calc R U
H10C H 0.0283 1.1794 0.4006 0.149 Uiso 1 1 calc R U
C11 C 0.73094(19) 1.0100(2) 0.42701(8) 0.0773(6) Uani 1 1 d . .
H11A H 0.7694 1.0373 0.4604 0.116 Uiso 1 1 calc R U
H11B H 0.7312 1.0820 0.4036 0.116 Uiso 1 1 calc R U
H11C H 0.7760 0.9371 0.4161 0.116 Uiso 1 1 calc R U
C12 C 0.67544(17) 0.80136(18) 0.49297(7) 0.0557(4) Uani 1 1 d . .
C13 C 0.22801(16) 0.61588(16) 0.43530(7) 0.0546(4) Uani 1 1 d . .
H13A H 0.2406 0.5524 0.4630 0.066 Uiso 1 1 calc R U
H13B H 0.3063 0.6277 0.4233 0.066 Uiso 1 1 calc R U
C14 C 0.13272(18) 0.5622(2) 0.39214(8) 0.0692(5) Uani 1 1 d . .
H14A H 0.1277 0.6202 0.3629 0.083 Uiso 1 1 calc R U
H14B H 0.1589 0.4759 0.3822 0.083 Uiso 1 1 calc R U
C15 C 0.0060(2) 0.5509(2) 0.40777(9) 0.0840(7) Uani 1 1 d . .
H15A H -0.0539 0.5228 0.3788 0.101 Uiso 1 1 calc R U
H15B H 0.0083 0.4851 0.4344 0.101 Uiso 1 1 calc R U
C16 C -0.03259(18) 0.6823(2) 0.42687(9) 0.0811(6) Uani 1 1 d . .
H16A H -0.1098 0.6721 0.4398 0.097 Uiso 1 1 calc R U
H16B H -0.0460 0.7448 0.3989 0.097 Uiso 1 1 calc R U
C17 C 0.06588(17) 0.7350(2) 0.46876(7) 0.0664(5) Uani 1 1 d . .
H17A H 0.0420 0.8226 0.4782 0.080 Uiso 1 1 calc R U
H17B H 0.0697 0.6788 0.4985 0.080 Uiso 1 1 calc R U
C18 C 0.43994(15) 0.73248(15) 0.50373(6) 0.0459(4) Uani 1 1 d . .
C19 C 0.44416(15) 0.65641(15) 0.53844(6) 0.0472(4) Uani 1 1 d . .
C20 C 0.45017(15) 0.56664(14) 0.58002(5) 0.0441(4) Uani 1 1 d . .
C21 C 0.55242(15) 0.56680(15) 0.61892(6) 0.0470(4) Uani 1 1 d . .
H21 H 0.6159 0.6271 0.6178 0.056 Uiso 1 1 calc R U
C22 C 0.56079(15) 0.47939(15) 0.65881(6) 0.0475(4) Uani 1 1 d . .
H22 H 0.6293 0.4823 0.6846 0.057 Uiso 1 1 calc R U
C23 C 0.46850(14) 0.38664(15) 0.66128(6) 0.0445(4) Uani 1 1 d . .
C24 C 0.36577(15) 0.38681(16) 0.62263(6) 0.0512(4) Uani 1 1 d . .
H24 H 0.3026 0.3261 0.6236 0.061 Uiso 1 1 calc R U
C25 C 0.35690(16) 0.47566(16) 0.58320(6) 0.0513(4) Uani 1 1 d . .
H25 H 0.2870 0.4749 0.5581 0.062 Uiso 1 1 calc R U
C26 C 0.59163(15) 0.25112(14) 0.72821(6) 0.0451(4) Uani 1 1 d . .
C27 C 0.68940(16) 0.22572(16) 0.70284(6) 0.0535(4) Uani 1 1 d . .
H27 H 0.6793 0.2364 0.6677 0.064 Uiso 1 1 calc R U
C28 C 0.80196(17) 0.18465(18) 0.72921(8) 0.0631(5) Uani 1 1 d . .
H28 H 0.8677 0.1695 0.7118 0.076 Uiso 1 1 calc R U
C29 C 0.81750(19) 0.16599(18) 0.78098(8) 0.0668(5) Uani 1 1 d . .
H29 H 0.8937 0.1391 0.7987 0.080 Uiso 1 1 calc R U
C30 C 0.7198(2) 0.18726(18) 0.80636(7) 0.0655(5) Uani 1 1 d . .
H30 H 0.7296 0.1729 0.8413 0.079 Uiso 1 1 calc R U
C31 C 0.60662(17) 0.22992(16) 0.78040(6) 0.0556(4) Uani 1 1 d . .
H31 H 0.5409 0.2443 0.7979 0.067 Uiso 1 1 calc R U
C32 C 0.36555(15) 0.23989(16) 0.71430(6) 0.0480(4) Uani 1 1 d . .
C33 C 0.34520(16) 0.10619(17) 0.71026(6) 0.0542(4) Uani 1 1 d . .
H33 H 0.4048 0.0517 0.7000 0.065 Uiso 1 1 calc R U
C34 C 0.23747(17) 0.0525(2) 0.72133(7) 0.0673(5) Uani 1 1 d . .
H34 H 0.2246 -0.0380 0.7185 0.081 Uiso 1 1 calc R U
C35 C 0.14980(19) 0.1310(2) 0.73644(9) 0.0829(7) Uani 1 1 d . .
H35 H 0.0771 0.0945 0.7440 0.099 Uiso 1 1 calc R U
C36 C 0.1690(2) 0.2647(3) 0.74053(10) 0.0934(8) Uani 1 1 d . .
H36 H 0.1086 0.3186 0.7505 0.112 Uiso 1 1 calc R U
C37 C 0.2774(2) 0.3198(2) 0.72990(8) 0.0747(6) Uani 1 1 d . .
H37 H 0.2906 0.4103 0.7333 0.090 Uiso 1 1 calc R U

loop_
_atom_site_aniso_label
_atom_site_aniso_U_11
_atom_site_aniso_U_22
_atom_site_aniso_U_33
_atom_site_aniso_U_23
_atom_site_aniso_U_13
_atom_site_aniso_U_12
N1 0.0592(9) 0.0533(8) 0.0659(9) 0.0005(7) -0.0063(7) 0.0038(7)
N2 0.0635(11) 0.0961(13) 0.0726(11) -0.0079(10) -0.0004(9) 0.0101(10)
N3 0.0485(8) 0.0493(8) 0.0529(8) 0.0009(6) 0.0096(6) -0.0037(6)
N4 0.0453(8) 0.0606(8) 0.0539(8) 0.0204(7) 0.0081(6) 0.0009(6)
C1 0.0725(14) 0.0499(10) 0.0651(11) 0.0014(9) -0.0156(10) 0.0022(9)
C2 0.0879(15) 0.0427(9) 0.0505(10) 0.0079(8) -0.0076(9) -0.0032(9)
C3 0.0682(12) 0.0424(8) 0.0379(8) -0.0016(7) 0.0053(7) -0.0070(8)
C4 0.0795(13) 0.0485(9) 0.0457(9) 0.0017(7) 0.0159(9) -0.0125(9)
C5 0.0637(11) 0.0524(9) 0.0509(9) -0.0090(8) 0.0199(8) -0.0139(8)
C6 0.0532(10) 0.0487(9) 0.0412(8) -0.0069(7) 0.0089(7) -0.0034(7)
C7 0.0512(10) 0.0400(8) 0.0373(8) -0.0034(6) 0.0076(7) -0.0025(7)
C8 0.0551(10) 0.0395(8) 0.0366(8) -0.0029(6) 0.0054(7) -0.0026(7)
C9 0.0521(10) 0.0452(8) 0.0429(8) -0.0043(7) 0.0021(7) -0.0008(7)
C10 0.0901(18) 0.0718(14) 0.123(2) 0.0175(14) -0.0251(15) 0.0167(12)
C11 0.0716(14) 0.0836(14) 0.0810(14) -0.0019(11) 0.0251(11) -0.0226(11)
C12 0.0513(11) 0.0633(10) 0.0527(10) -0.0090(8) 0.0091(8) -0.0023(9)
C13 0.0560(11) 0.0455(9) 0.0620(10) 0.0003(8) 0.0088(8) -0.0050(8)
C14 0.0663(13) 0.0678(12) 0.0734(12) -0.0154(10) 0.0106(10) -0.0138(10)
C15 0.0674(14) 0.0891(15) 0.0947(15) -0.0215(13) 0.0112(12) -0.0289(12)
C16 0.0513(12) 0.1007(16) 0.0923(15) -0.0153(13) 0.0147(11) -0.0169(11)
C17 0.0576(12) 0.0768(12) 0.0687(12) -0.0060(10) 0.0216(9) -0.0081(9)
C18 0.0477(9) 0.0466(8) 0.0433(8) 0.0006(7) 0.0065(7) -0.0003(7)
C19 0.0486(10) 0.0464(9) 0.0463(9) 0.0013(7) 0.0068(7) 0.0015(7)
C20 0.0487(9) 0.0422(8) 0.0418(8) 0.0031(6) 0.0084(7) 0.0032(7)
C21 0.0453(9) 0.0451(8) 0.0504(9) 0.0024(7) 0.0068(7) -0.0048(7)
C22 0.0467(9) 0.0504(9) 0.0433(8) 0.0028(7) 0.0006(7) -0.0026(7)
C23 0.0460(9) 0.0450(8) 0.0428(8) 0.0040(7) 0.0085(7) 0.0010(7)
C24 0.0476(10) 0.0515(9) 0.0527(9) 0.0071(7) 0.0026(7) -0.0087(7)
C25 0.0496(10) 0.0538(9) 0.0468(9) 0.0055(7) -0.0030(7) -0.0048(8)
C26 0.0473(9) 0.0410(8) 0.0455(9) 0.0051(7) 0.0030(7) -0.0028(7)
C27 0.0556(11) 0.0560(10) 0.0479(9) 0.0010(7) 0.0056(8) 0.0041(8)
C28 0.0512(11) 0.0613(11) 0.0756(13) 0.0045(9) 0.0067(9) 0.0062(9)
C29 0.0582(12) 0.0561(11) 0.0784(13) 0.0130(10) -0.0115(10) -0.0021(9)
C30 0.0786(14) 0.0605(11) 0.0503(10) 0.0140(9) -0.0105(10) -0.0110(10)
C31 0.0651(12) 0.0536(10) 0.0482(9) 0.0070(8) 0.0095(8) -0.0069(8)
C32 0.0462(9) 0.0523(9) 0.0459(9) 0.0110(7) 0.0090(7) 0.0034(7)
C33 0.0497(10) 0.0536(10) 0.0583(10) 0.0040(8) 0.0054(8) 0.0028(8)
C34 0.0526(11) 0.0615(11) 0.0829(13) 0.0137(10) -0.0031(10) -0.0068(9)
C35 0.0499(12) 0.0956(17) 0.1049(17) 0.0339(13) 0.0177(11) -0.0002(11)
C36 0.0708(15) 0.0962(18) 0.125(2) 0.0195(15) 0.0527(14) 0.0252(13)
C37 0.0778(14) 0.0575(11) 0.0965(15) 0.0087(10) 0.0377(12) 0.0109(10)

loop_
_atom_type_symbol
_atom_type_description
_atom_type_scat_dispersion_real
_atom_type_scat_dispersion_imag
_atom_type_scat_source
C C 0.0033 0.0016 'International Tables Vol C Tables 4.2.6.8 and 6.1.1.4'
H H 0.0000 0.0000 'International Tables Vol C Tables 4.2.6.8 and 6.1.1.4'
N N 0.0061 0.0033 'International Tables Vol C Tables 4.2.6.8 and 6.1.1.4'

loop_
_geom_angle_atom_site_label_1
_geom_angle_atom_site_label_2
_geom_angle_atom_site_label_3
_geom_angle
C9 N1 C1 119.45(16)
C9 N3 C13 118.72(13)
C9 N3 C17 118.24(14)
C13 N3 C17 112.52(13)
C23 N4 C26 121.87(13)
C23 N4 C32 119.55(13)
C26 N4 C32 118.40(12)
C2 C1 N1 122.26(17)
C2 C1 C10 122.86(19)
N1 C1 C10 114.9(2)
C1 C2 C3 120.01(16)
C1 C2 H2 120.0
C3 C2 H2 120.0
C2 C3 C4 121.93(16)
C2 C3 C8 118.24(17)
C4 C3 C8 119.64(15)
C5 C4 C3 122.88(15)
C5 C4 H4 118.6
C3 C4 H4 118.6
C4 C5 C6 117.32(16)
C4 C5 C11 122.08(17)
C6 C5 C11 120.53(17)
C7 C6 C5 122.53(15)
C7 C6 C12 118.68(14)
C5 C6 C12 118.79(15)
C6 C7 C18 116.92(14)
C6 C7 C8 119.18(14)
C18 C7 C8 123.76(14)
C3 C8 C7 118.09(15)
C3 C8 C9 116.25(14)
C7 C8 C9 125.41(14)
N1 C9 N3 117.31(15)
N1 C9 C8 122.09(15)
N3 C9 C8 120.53(14)
C1 C10 H10A 109.5
C1 C10 H10B 109.5
H10A C10 H10B 109.5
C1 C10 H10C 109.5
H10A C10 H10C 109.5
H10B C10 H10C 109.5
C5 C11 H11A 109.5
C5 C11 H11B 109.5
H11A C11 H11B 109.5
C5 C11 H11C 109.5
H11A C11 H11C 109.5
H11B C11 H11C 109.5
N2 C12 C6 178.21(19)
N3 C13 C14 111.73(14)
N3 C13 H13A 109.3
C14 C13 H13A 109.3
N3 C13 H13B 109.3
C14 C13 H13B 109.3
H13A C13 H13B 107.9
C15 C14 C13 111.49(16)
C15 C14 H14A 109.3
C13 C14 H14A 109.3
C15 C14 H14B 109.3
C13 C14 H14B 109.3
H14A C14 H14B 108.0
C16 C15 C14 110.17(17)
C16 C15 H15A 109.6
C14 C15 H15A 109.6
C16 C15 H15B 109.6
C14 C15 H15B 109.6
H15A C15 H15B 108.1
C15 C16 C17 110.68(18)
C15 C16 H16A 109.5
C17 C16 H16A 109.5
C15 C16 H16B 109.5
C17 C16 H16B 109.5
H16A C16 H16B 108.1
N3 C17 C16 113.59(15)
N3 C17 H17A 108.8
C16 C17 H17A 108.8
N3 C17 H17B 108.8
C16 C17 H17B 108.8
H17A C17 H17B 107.7
C19 C18 C7 171.51(17)
C18 C19 C20 179.43(19)
C25 C20 C21 117.71(14)
C25 C20 C19 121.98(14)
C21 C20 C19 120.30(14)
C22 C21 C20 121.09(15)
C22 C21 H21 119.5
C20 C21 H21 119.5
C21 C22 C23 121.01(15)
C21 C22 H22 119.5
C23 C22 H22 119.5
C22 C23 C24 118.04(14)
C22 C23 N4 121.58(14)
C24 C23 N4 120.38(14)
C25 C24 C23 120.76(15)
C25 C24 H24 119.6
C23 C24 H24 119.6
C24 C25 C20 121.37(15)
C24 C25 H25 119.3
C20 C25 H25 119.3
C27 C26 C31 119.04(16)
C27 C26 N4 121.16(14)
C31 C26 N4 119.80(15)
C28 C27 C26 120.56(16)
C28 C27 H27 119.7
C26 C27 H27 119.7
C29 C28 C27 120.39(18)
C29 C28 H28 119.8
C27 C28 H28 119.8
C30 C29 C28 119.51(18)
C30 C29 H29 120.2
C28 C29 H29 120.2
C29 C30 C31 120.66(17)
C29 C30 H30 119.7
C31 C30 H30 119.7
C30 C31 C26 119.80(18)
C30 C31 H31 120.1
C26 C31 H31 120.1
C33 C32 C37 119.43(17)
C33 C32 N4 120.64(15)
C37 C32 N4 119.92(16)
C34 C33 C32 120.50(17)
C34 C33 H33 119.8
C32 C33 H33 119.8
C35 C34 C33 120.32(19)
C35 C34 H34 119.8
C33 C34 H34 119.8
C34 C35 C36 119.7(2)
C34 C35 H35 120.2
C36 C35 H35 120.2
C35 C36 C37 120.6(2)
C35 C36 H36 119.7
C37 C36 H36 119.7
C32 C37 C36 119.5(2)
C32 C37 H37 120.3
C36 C37 H37 120.3

loop_
_geom_bond_atom_site_label_1
_geom_bond_atom_site_label_2
_geom_bond_distance
N1 C9 1.324(2)
N1 C1 1.356(2)
N2 C12 1.148(2)
N3 C9 1.384(2)
N3 C13 1.463(2)
N3 C17 1.463(2)
N4 C23 1.4042(19)
N4 C26 1.420(2)
N4 C32 1.429(2)
C1 C2 1.356(3)
C1 C10 1.505(3)
C2 C3 1.411(2)
C2 H2 0.9300
C3 C4 1.410(2)
C3 C8 1.421(2)
C4 C5 1.363(3)
C4 H4 0.9300
C5 C6 1.419(2)
C5 C11 1.505(2)
C6 C7 1.395(2)
C6 C12 1.436(2)
C7 C18 1.426(2)
C7 C8 1.428(2)
C8 C9 1.444(2)
C10 H10A 0.9600
C10 H10B 0.9600
C10 H10C 0.9600
C11 H11A 0.9600
C11 H11B 0.9600
C11 H11C 0.9600
C13 C14 1.521(2)
C13 H13A 0.9700
C13 H13B 0.9700
C14 C15 1.517(3)
C14 H14A 0.9700
C14 H14B 0.9700
C15 C16 1.510(3)
C15 H15A 0.9700
C15 H15B 0.9700
C16 C17 1.516(3)
C16 H16A 0.9700
C16 H16B 0.9700
C17 H17A 0.9700
C17 H17B 0.9700
C18 C19 1.198(2)
C19 C20 1.425(2)
C20 C25 1.389(2)
C20 C21 1.396(2)
C21 C22 1.374(2)
C21 H21 0.9300
C22 C23 1.390(2)
C22 H22 0.9300
C23 C24 1.395(2)
C24 C25 1.374(2)
C24 H24 0.9300
C25 H25 0.9300
C26 C27 1.380(2)
C26 C31 1.388(2)
C27 C28 1.380(2)
C27 H27 0.9300
C28 C29 1.373(3)
C28 H28 0.9300
C29 C30 1.372(3)
C29 H29 0.9300
C30 C31 1.386(3)
C30 H30 0.9300
C31 H31 0.9300
C32 C33 1.375(2)
C32 C37 1.376(2)
C33 C34 1.374(2)
C33 H33 0.9300
C34 C35 1.358(3)
C34 H34 0.9300
C35 C36 1.373(3)
C35 H35 0.9300
C36 C37 1.382(3)
C36 H36 0.9300
C37 H37 0.9300

loop_
_geom_torsion_atom_site_label_1
_geom_torsion_atom_site_label_2
_geom_torsion_atom_site_label_3
_geom_torsion_atom_site_label_4
_geom_torsion
C9 N1 C1 C2 3.8(3)
C9 N1 C1 C10 -176.09(17)
N1 C1 C2 C3 -10.7(3)
C10 C1 C2 C3 169.24(19)
C1 C2 C3 C4 -170.12(16)
C1 C2 C3 C8 4.8(2)
C2 C3 C4 C5 171.11(16)
C8 C3 C4 C5 -3.8(2)
C3 C4 C5 C6 -0.6(2)
C3 C4 C5 C11 -177.43(16)
C4 C5 C6 C7 1.5(2)
C11 C5 C6 C7 178.43(15)
C4 C5 C6 C12 -178.45(15)
C11 C5 C6 C12 -1.6(2)
C5 C6 C7 C18 -173.96(14)
C12 C6 C7 C18 6.0(2)
C5 C6 C7 C8 1.9(2)
C12 C6 C7 C8 -178.13(13)
C2 C3 C8 C7 -168.03(14)
C4 C3 C8 C7 7.0(2)
C2 C3 C8 C9 6.6(2)
C4 C3 C8 C9 -178.36(14)
C6 C7 C8 C3 -6.1(2)
C18 C7 C8 C3 169.43(14)
C6 C7 C8 C9 179.83(14)
C18 C7 C8 C9 -4.6(2)
C1 N1 C9 N3 -174.33(15)
C1 N1 C9 C8 8.7(2)
C13 N3 C9 N1 124.21(16)
C17 N3 C9 N1 -18.0(2)
C13 N3 C9 C8 -58.77(19)
C17 N3 C9 C8 159.05(14)
C3 C8 C9 N1 -13.7(2)
C7 C8 C9 N1 160.47(15)
C3 C8 C9 N3 169.44(13)
C7 C8 C9 N3 -16.4(2)
C9 N3 C13 C14 -90.66(18)
C17 N3 C13 C14 53.56(19)
N3 C13 C14 C15 -54.9(2)
C13 C14 C15 C16 55.1(2)
C14 C15 C16 C17 -53.7(2)
C9 N3 C17 C16 90.8(2)
C13 N3 C17 C16 -53.6(2)
C15 C16 C17 N3 53.6(2)
C25 C20 C21 C22 0.4(2)
C19 C20 C21 C22 -178.82(14)
C20 C21 C22 C23 1.0(2)
C21 C22 C23 C24 -1.4(2)
C21 C22 C23 N4 179.71(15)
C26 N4 C23 C22 -29.4(2)
C32 N4 C23 C22 155.67(15)
C26 N4 C23 C24 151.75(15)
C32 N4 C23 C24 -23.2(2)
C22 C23 C24 C25 0.4(2)
N4 C23 C24 C25 179.34(15)
C23 C24 C25 C20 1.0(3)
C21 C20 C25 C24 -1.4(2)
C19 C20 C25 C24 177.84(15)
C23 N4 C26 C27 -38.1(2)
C32 N4 C26 C27 136.87(16)
C23 N4 C26 C31 142.82(16)
C32 N4 C26 C31 -42.2(2)
C31 C26 C27 C28 -2.4(2)
N4 C26 C27 C28 178.52(15)
C26 C27 C28 C29 1.3(3)
C27 C28 C29 C30 0.6(3)
C28 C29 C30 C31 -1.3(3)
C29 C30 C31 C26 0.1(3)
C27 C26 C31 C30 1.7(2)
N4 C26 C31 C30 -179.22(15)
C23 N4 C32 C33 117.24(17)
C26 N4 C32 C33 -57.9(2)
C23 N4 C32 C37 -61.8(2)
C26 N4 C32 C37 123.06(18)
C37 C32 C33 C34 0.5(3)
N4 C32 C33 C34 -178.59(15)
C32 C33 C34 C35 0.0(3)
C33 C34 C35 C36 0.1(3)
C34 C35 C36 C37 -0.7(4)
C33 C32 C37 C36 -1.0(3)
N4 C32 C37 C36 178.09(19)
C35 C36 C37 C32 1.1(4)
